data_4069862
loop_
_publ_author_name
'Jiang, Yanfeng'
'Blacque, Olivier'
'Fox, Thomas'
'Frech, Christian M.'
'Berke, Heinz'

_publ_section_title
;
 Development of Rhenium Catalysts for Amine Borane Dehydrocoupling and
 Transfer Hydrogenation of Olefins
;
_journal_issue 18
_journal_name_full Organometallics
_journal_page_first 5493
_journal_paper_doi 10.1021/om900458e
_journal_volume 28
_journal_year 2009
_chemical_absolute_configuration ad
_chemical_formula_moiety 'C20 H46 Br N2 O P2 Re, C6 H6'
_chemical_formula_sum 'C26 H52 Br N2 O P2 Re'
_chemical_formula_weight 736.75
_chemical_name_systematic
;
 ?
;
_space_group_IT_number 154
_symmetry_cell_setting trigonal
_symmetry_space_group_name_Hall 'P 32 2"'
_symmetry_space_group_name_H-M 'P 32 2 1'
_atom_sites_solution_hydrogens geom
_atom_sites_solution_primary direct
_atom_sites_solution_secondary difmap
_audit_creation_date 2009-01-20T09:34:46-00:00
_audit_creation_method 'WinGX routine CIF_UPDATE'
_cell_angle_alpha 90
_cell_angle_beta 90
_cell_angle_gamma 120
_cell_formula_units_Z 3
_cell_length_a 11.22500(10)
_cell_length_b 11.22500(10)
_cell_length_c 21.6967(2)
_cell_measurement_reflns_used 20091
_cell_measurement_temperature 183(2)
_cell_measurement_theta_max 32.7131
_cell_measurement_theta_min 2.289
_cell_volume 2367.54(4)
_computing_cell_refinement ' CrysAlisPro Software, Oxford Diffraction Ltd., Version 1.171.32'
_computing_data_collection ' CrysAlisPro Software, Oxford Diffraction Ltd., Version 1.171.32'
_computing_data_reduction ' CrysAlisPro Software, Oxford Diffraction Ltd., Version 1.171.32'
_computing_molecular_graphics
; ORTEP-3 for Windows, Version 1.08.
  Farrugia, L. J. (1997). J. Appl. Cryst. 30, 565.
;
_computing_publication_material
; WinGX - An integrated system of Windows programs for the solution,
 refinment and analysis of single crystal X-ray diffraction data,
 Version 1.70.01.
 Farrugia, L. J. (1999). J. Appl. Cryst. 32, 837-838.
 SHELXL97. Program for crystal structure refinement.
 Sheldrick, G.M. (2008). Acta Cryst. A64, 112-122.
 PLATON for Windows, Version 1.12.
 Spek, A. L. (2003). J. Appl. Cryst. 36, 7-13.
;
_computing_structure_refinement
; SHELXL97. Program for crystal structure refinement.
  Sheldrick, G.M. (2008). Acta Cryst. A64, 112-122.
;
_computing_structure_solution
; SHELXS97. Program for Crystal Structure solution.
  Sheldrick, G.M. (2008). Acta Cryst. A64, 112-122.
;
_diffrn_ambient_temperature 183(2)
_diffrn_detector_area_resol_mean 10.4498
_diffrn_measured_fraction_theta_full 1
_diffrn_measured_fraction_theta_max 1
_diffrn_measurement_device_type
; Oxford Diffraction (2007). Oxford Diffraction Ltd.,
        Xcalibur CCD system
;
_diffrn_measurement_method 'omega and phi scans'
_diffrn_radiation_monochromator graphite
_diffrn_radiation_type MoK\a
_diffrn_radiation_wavelength 0.71073
_diffrn_reflns_av_R_equivalents 0.0442
_diffrn_reflns_av_unetI/netI 0.0261
_diffrn_reflns_limit_h_max 12
_diffrn_reflns_limit_h_min -16
_diffrn_reflns_limit_k_max 16
_diffrn_reflns_limit_k_min -15
_diffrn_reflns_limit_l_max 30
_diffrn_reflns_limit_l_min -30
_diffrn_reflns_number 25459
_diffrn_reflns_theta_full 30.51
_diffrn_reflns_theta_max 30.51
_diffrn_reflns_theta_min 2.3
_diffrn_standards_decay_% 0
_diffrn_standards_interval_count 50
_diffrn_standards_interval_time 60
_diffrn_standards_number 4
_exptl_absorpt_coefficient_mu 5.236
_exptl_absorpt_correction_T_max 0.53
_exptl_absorpt_correction_T_min 0.417
_exptl_absorpt_correction_type analytical
_exptl_absorpt_process_details
;
        R.C. Clark and J.S. Reid, Acta Cryst. 1995, A51, 887-897
implemented in the CrysAlis Software system, Oxford Diffraction Ltd.,
        Version 1.171.32.
;
_exptl_crystal_colour yellow
_exptl_crystal_density_diffrn 1.55
_exptl_crystal_density_method 'not measured'
_exptl_crystal_description hexagon-like
_exptl_crystal_F_000 1110
_exptl_crystal_size_max 0.23
_exptl_crystal_size_mid 0.23
_exptl_crystal_size_min 0.17
_refine_diff_density_max 0.701
_refine_diff_density_min -0.821
_refine_diff_density_rms 0.159
_refine_ls_abs_structure_details 'Flack H D (1983), Acta Cryst. A39, 876-881. 2080 Friedel pairs'
_refine_ls_abs_structure_Flack -0.013(5)
_refine_ls_extinction_method none
_refine_ls_goodness_of_fit_ref 1.07
_refine_ls_hydrogen_treatment mixed
_refine_ls_matrix_type full
_refine_ls_number_parameters 175
_refine_ls_number_reflns 4814
_refine_ls_number_restraints 0
_refine_ls_restrained_S_all 1.07
_refine_ls_R_factor_all 0.019
_refine_ls_R_factor_gt 0.0175
_refine_ls_shift/su_max 0.015
_refine_ls_shift/su_mean 0
_refine_ls_structure_factor_coef Fsqd
_refine_ls_weighting_details 'w=1/[\s^2^(Fo^2^)+(0.0239P)^2^] where P=(Fo^2^+2Fc^2^)/3'
_refine_ls_weighting_scheme calc
_refine_ls_wR_factor_gt 0.0425
_refine_ls_wR_factor_ref 0.0428
_reflns_number_gt 4588
_reflns_number_total 4814
_reflns_threshold_expression >2sigma(I)
_cod_data_source_file om900458e_si_002.cif
_cod_data_source_block 8b
_cod_database_code 4069862

loop_
_symmetry_equiv_pos_as_xyz
'x, y, z'
'-y, x-y, z+2/3'
'-x+y, -x, z+1/3'
'y, x, -z'
'x-y, -y, -z+1/3'
'-x, -x+y, -z+2/3'

loop_
_atom_site_label
_atom_site_type_symbol
_atom_site_fract_x
_atom_site_fract_y
_atom_site_fract_z
_atom_site_U_iso_or_equiv
_atom_site_adp_type
_atom_site_occupancy
_atom_site_symmetry_multiplicity
_atom_site_calc_flag
_atom_site_refinement_flags
H1 H 1 0.599(4) 0.3333 0.040(11) Uiso 1 2 d S
N1 N 0.9837(4) 0.4471(4) 0.4150(2) 0.0234(7) Uani 0.5 1 d P
N2 N 1 0.2584(2) 0.3333 0.0283(6) Uani 1 2 d S
O1 O 0.9710(7) 0.4462(7) 0.4714(2) 0.0455(16) Uani 0.5 1 d P
P1 P 1.24735(6) 0.60567(5) 0.34292(2) 0.02066(10) Uani 1 1 d .
Br1 Br 0.97786(8) 0.44224(8) 0.44950(3) 0.02805(13) Uani 0.5 1 d P
Re1 Re 1 0.452041(10) 0.3333 0.01915(3) Uani 1 2 d S
C1 C 1 0.1570(4) 0.3333 0.0393(9) Uani 1 2 d S
C2 C 1 0.0255(4) 0.3333 0.0683(17) Uani 1 2 d S
H2A H 1.0672 0.0306 0.3622 0.102 Uiso 0.5 1 calc PR
H2B H 1.0222 0.0081 0.2928 0.102 Uiso 0.5 1 calc PR
H2C H 0.9106 -0.0477 0.345 0.102 Uiso 0.5 1 calc PR
C3 C 1.2933(2) 0.7898(2) 0.34547(11) 0.0284(4) Uani 1 1 d .
H3 H 1.3933 0.8456 0.3502 0.034 Uiso 1 1 calc R
C4 C 1.2542(3) 0.8338(3) 0.28595(12) 0.0388(6) Uani 1 1 d .
H4A H 1.2729 0.9267 0.29 0.058 Uiso 1 1 calc R
H4B H 1.158 0.7741 0.2779 0.058 Uiso 1 1 calc R
H4C H 1.307 0.8282 0.2524 0.058 Uiso 1 1 calc R
C5 C 1.2273(3) 0.8187(3) 0.40065(13) 0.0378(6) Uani 1 1 d .
H5A H 1.129 0.7645 0.3974 0.057 Uiso 1 1 calc R
H5B H 1.2547 0.9146 0.4013 0.057 Uiso 1 1 calc R
H5C H 1.2568 0.7953 0.438 0.057 Uiso 1 1 calc R
C6 C 1.3488(2) 0.6023(3) 0.27583(11) 0.0296(5) Uani 1 1 d .
H6 H 1.3071 0.6208 0.2401 0.035 Uiso 1 1 calc R
C7 C 1.5000(3) 0.7116(3) 0.27272(14) 0.0481(7) Uani 1 1 d .
H7A H 1.5341 0.7143 0.2319 0.072 Uiso 1 1 calc R
H7B H 1.551 0.6898 0.3017 0.072 Uiso 1 1 calc R
H7C H 1.5105 0.7996 0.2827 0.072 Uiso 1 1 calc R
C8 C 1.3283(4) 0.4585(3) 0.26387(15) 0.0554(8) Uani 1 1 d .
H8A H 1.3702 0.4345 0.2965 0.083 Uiso 1 1 calc R
H8B H 1.3701 0.4583 0.2253 0.083 Uiso 1 1 calc R
H8C H 1.2317 0.3926 0.2623 0.083 Uiso 1 1 calc R
C9 C 1.3235(3) 0.5894(3) 0.41643(11) 0.0346(5) Uani 1 1 d .
H9 H 1.2646 0.5935 0.4487 0.042 Uiso 1 1 calc R
C10 C 1.4677(3) 0.7040(3) 0.43267(12) 0.0496(7) Uani 1 1 d .
H10A H 1.5329 0.7015 0.4048 0.074 Uiso 1 1 calc R
H10B H 1.4894 0.6915 0.4741 0.074 Uiso 1 1 calc R
H10C H 1.4718 0.7912 0.4293 0.074 Uiso 1 1 calc R
C11 C 1.3088(5) 0.4483(4) 0.42369(17) 0.0719(12) Uani 1 1 d .
H11A H 1.3244 0.4345 0.4659 0.108 Uiso 1 1 calc R
H11B H 1.375 0.4419 0.398 0.108 Uiso 1 1 calc R
H11C H 1.2177 0.379 0.4117 0.108 Uiso 1 1 calc R
C12 C 1.0935(4) 0.0935(4) 0.5 0.0492(11) Uani 1 2 d S
H12 H 1.1763 0.1763 0.5 0.059 Uiso 1 2 calc SR
C13 C 0.9695(4) 0.0926(3) 0.49607(12) 0.0495(8) Uani 1 1 d .
H13 H 0.9691 0.1751 0.4934 0.059 Uiso 1 1 calc R
C14 C 0.8473(4) -0.0306(4) 0.49615(12) 0.0480(7) Uani 1 1 d .
H14 H 0.7643 -0.0311 0.4936 0.058 Uiso 1 1 calc R
C15 C 0.8472(4) -0.1528(4) 0.5 0.0477(10) Uani 1 2 d S
H15 H 0.7643 -0.2357 0.5 0.057 Uiso 1 2 calc SR

loop_
_atom_site_aniso_label
_atom_site_aniso_U_11
_atom_site_aniso_U_22
_atom_site_aniso_U_33
_atom_site_aniso_U_23
_atom_site_aniso_U_13
_atom_site_aniso_U_12
N1 0.0207(19) 0.034(2) 0.0108(17) -0.0027(16) -0.0015(15) 0.0104(16)
N2 0.0273(13) 0.0243(11) 0.0342(13) 0.0001(5) 0.0002(10) 0.0136(7)
O1 0.037(3) 0.070(4) 0.018(3) -0.005(3) 0.006(2) 0.017(2)
P1 0.0173(2) 0.0238(2) 0.0202(2) -0.00102(19) -0.0007(2) 0.0098(2)
Br1 0.0273(3) 0.0360(3) 0.0179(4) -0.0002(3) 0.0010(3) 0.0136(2)
Re1 0.01679(6) 0.01899(5) 0.02093(5) -0.00034(2) -0.00068(5) 0.00840(3)
C1 0.050(2) 0.0388(15) 0.0327(16) 0.0025(8) 0.0051(16) 0.0252(12)
C2 0.134(5) 0.0457(17) 0.054(3) 0.0040(14) 0.008(3) 0.067(3)
C3 0.0195(11) 0.0236(11) 0.0357(11) -0.0029(10) 0.0019(9) 0.0058(9)
C4 0.0426(15) 0.0259(12) 0.0439(13) 0.0058(11) 0.0002(12) 0.0140(11)
C5 0.0384(14) 0.0324(13) 0.0412(14) -0.0121(11) -0.0024(11) 0.0167(12)
C6 0.0252(11) 0.0326(13) 0.0304(11) -0.0008(10) 0.0056(9) 0.0142(10)
C7 0.0286(13) 0.0547(18) 0.0504(16) -0.0051(14) 0.0143(12) 0.0128(13)
C8 0.0532(18) 0.0446(18) 0.0690(18) -0.0044(15) 0.0296(16) 0.0249(15)
C9 0.0299(12) 0.0442(15) 0.0297(11) -0.0014(10) -0.0089(9) 0.0186(11)
C10 0.0312(14) 0.069(2) 0.0408(13) -0.0079(14) -0.0151(11) 0.0189(14)
C11 0.095(3) 0.060(2) 0.071(2) -0.0034(18) -0.048(2) 0.047(2)
C12 0.0480(16) 0.0480(16) 0.0365(19) -0.0011(10) 0.0011(10) 0.013(2)
C13 0.083(2) 0.0497(17) 0.0332(12) 0.0021(13) 0.0036(14) 0.0466(18)
C14 0.0538(18) 0.070(2) 0.0385(14) 0.0014(15) 0.0009(14) 0.0445(17)
C15 0.0466(16) 0.0466(16) 0.044(2) 0.0010(9) -0.0010(9) 0.019(2)

loop_
_atom_type_symbol
_atom_type_description
_atom_type_scat_dispersion_real
_atom_type_scat_dispersion_imag
_atom_type_scat_source
C C 0.0033 0.0016 'International Tables Vol C Tables 4.2.6.8 and 6.1.1.4'
H H 0 0 'International Tables Vol C Tables 4.2.6.8 and 6.1.1.4'
N N 0.0061 0.0033 'International Tables Vol C Tables 4.2.6.8 and 6.1.1.4'
O O 0.0106 0.006 'International Tables Vol C Tables 4.2.6.8 and 6.1.1.4'
P P 0.1023 0.0942 'International Tables Vol C Tables 4.2.6.8 and 6.1.1.4'
Br Br -0.2901 2.4595 'International Tables Vol C Tables 4.2.6.8 and 6.1.1.4'
Re Re -1.0185 7.231 'International Tables Vol C Tables 4.2.6.8 and 6.1.1.4'

loop_
_geom_angle_atom_site_label_1
_geom_angle_atom_site_label_2
_geom_angle_atom_site_label_3
_geom_angle
_geom_angle_site_symmetry_1
_geom_angle_site_symmetry_3
Br1 N1 Re1 177.0(4) . .
O1 N1 Re1 178.2(5) . .
C1 N2 Re1 180.0000(10) . .
C6 P1 C9 110.65(12) . .
C6 P1 C3 102.31(11) . .
C9 P1 C3 101.39(11) . .
C6 P1 Re1 114.28(8) . .
C9 P1 Re1 114.86(8) . .
C3 P1 Re1 111.88(8) . .
N1 Re1 N1 177.7(3) 6_765 .
N1 Re1 N2 91.17(13) 6_765 .
N1 Re1 N2 91.17(13) . .
N1 Re1 P1 90.02(12) 6_765 6_765
N1 Re1 P1 89.66(12) . 6_765
N2 Re1 P1 97.93(4) . 6_765
N1 Re1 P1 89.66(12) 6_765 .
N1 Re1 P1 90.02(12) . .
N2 Re1 P1 97.93(4) . .
P1 Re1 P1 164.14(3) 6_765 .
N1 Re1 Br1 0.88(13) 6_765 6_765
N1 Re1 Br1 178.48(13) . 6_765
N2 Re1 Br1 90.324(17) . 6_765
P1 Re1 Br1 89.90(2) 6_765 6_765
P1 Re1 Br1 90.02(2) . 6_765
N1 Re1 Br1 178.48(13) 6_765 .
N1 Re1 Br1 0.88(13) . .
N2 Re1 Br1 90.324(17) . .
P1 Re1 Br1 90.02(2) 6_765 .
P1 Re1 Br1 89.90(2) . .
Br1 Re1 Br1 179.35(3) 6_765 .
N1 Re1 H1 88.83(13) 6_765 .
N1 Re1 H1 88.83(13) . .
N2 Re1 H1 180 . .
P1 Re1 H1 82.1(9) 6_765 .
P1 Re1 H1 82.1(9) . .
Br1 Re1 H1 89.68(8) 6_765 .
Br1 Re1 H1 89.68(8) . .
N2 C1 C2 180 . .
C1 C2 H2A 109.5 . .
C1 C2 H2B 109.5 . .
H2A C2 H2B 109.5 . .
C1 C2 H2C 109.5 . .
H2A C2 H2C 109.5 . .
H2B C2 H2C 109.5 . .
C4 C3 C5 110.3(2) . .
C4 C3 P1 111.68(17) . .
C5 C3 P1 111.40(17) . .
C4 C3 H3 107.8 . .
C5 C3 H3 107.8 . .
P1 C3 H3 107.8 . .
C3 C4 H4A 109.5 . .
C3 C4 H4B 109.5 . .
H4A C4 H4B 109.5 . .
C3 C4 H4C 109.5 . .
H4A C4 H4C 109.5 . .
H4B C4 H4C 109.5 . .
C3 C5 H5A 109.5 . .
C3 C5 H5B 109.5 . .
H5A C5 H5B 109.5 . .
C3 C5 H5C 109.5 . .
H5A C5 H5C 109.5 . .
H5B C5 H5C 109.5 . .
C7 C6 C8 111.2(2) . .
C7 C6 P1 117.80(19) . .
C8 C6 P1 112.49(18) . .
C7 C6 H6 104.7 . .
C8 C6 H6 104.7 . .
P1 C6 H6 104.7 . .
C6 C7 H7A 109.5 . .
C6 C7 H7B 109.5 . .
H7A C7 H7B 109.5 . .
C6 C7 H7C 109.5 . .
H7A C7 H7C 109.5 . .
H7B C7 H7C 109.5 . .
C6 C8 H8A 109.5 . .
C6 C8 H8B 109.5 . .
H8A C8 H8B 109.5 . .
C6 C8 H8C 109.5 . .
H8A C8 H8C 109.5 . .
H8B C8 H8C 109.5 . .
C11 C9 C10 111.9(3) . .
C11 C9 P1 112.10(19) . .
C10 C9 P1 117.51(19) . .
C11 C9 H9 104.6 . .
C10 C9 H9 104.6 . .
P1 C9 H9 104.6 . .
C9 C10 H10A 109.5 . .
C9 C10 H10B 109.5 . .
H10A C10 H10B 109.5 . .
C9 C10 H10C 109.5 . .
H10A C10 H10C 109.5 . .
H10B C10 H10C 109.5 . .
C9 C11 H11A 109.5 . .
C9 C11 H11B 109.5 . .
H11A C11 H11B 109.5 . .
C9 C11 H11C 109.5 . .
H11A C11 H11C 109.5 . .
H11B C11 H11C 109.5 . .
C13 C12 C13 119.5(4) . 4_646
C13 C12 H12 120.3 . .
C13 C12 H12 120.3 4_646 .
C14 C13 C12 119.9(3) . .
C14 C13 H13 120.1 . .
C12 C13 H13 120.1 . .
C15 C14 C13 120.4(3) . .
C15 C14 H14 119.8 . .
C13 C14 H14 119.8 . .
C14 C15 C14 120.1(5) 4_646 .
C14 C15 H15 120 4_646 .
C14 C15 H15 120 . .

loop_
_geom_bond_atom_site_label_1
_geom_bond_atom_site_label_2
_geom_bond_distance
_geom_bond_site_symmetry_2
N1 Br1 0.750(4) .
N1 O1 1.230(5) .
N1 Re1 1.780(5) .
N2 C1 1.138(5) .
N2 Re1 2.174(3) .
P1 C6 1.860(2) .
P1 C9 1.862(2) .
P1 C3 1.864(2) .
P1 Re1 2.4368(5) .
Br1 Re1 2.5297(7) .
Re1 N1 1.780(5) 6_765
Re1 P1 2.4368(5) 6_765
Re1 Br1 2.5297(7) 6_765
Re1 H1 1.65(4) .
C1 C2 1.476(5) .
C2 H2A 0.96 .
C2 H2B 0.96 .
C2 H2C 0.96 .
C3 C4 1.523(3) .
C3 C5 1.526(3) .
C3 H3 0.98 .
C4 H4A 0.96 .
C4 H4B 0.96 .
C4 H4C 0.96 .
C5 H5A 0.96 .
C5 H5B 0.96 .
C5 H5C 0.96 .
C6 C7 1.520(3) .
C6 C8 1.535(4) .
C6 H6 0.98 .
C7 H7A 0.96 .
C7 H7B 0.96 .
C7 H7C 0.96 .
C8 H8A 0.96 .
C8 H8B 0.96 .
C8 H8C 0.96 .
C9 C11 1.516(4) .
C9 C10 1.522(4) .
C9 H9 0.98 .
C10 H10A 0.96 .
C10 H10B 0.96 .
C10 H10C 0.96 .
C11 H11A 0.96 .
C11 H11B 0.96 .
C11 H11C 0.96 .
C12 C13 1.389(4) .
C12 C13 1.389(4) 4_646
C12 H12 0.93 .
C13 C14 1.378(5) .
C13 H13 0.93 .
C14 C15 1.373(4) .
C14 H14 0.93 .
C15 C14 1.373(4) 4_646
C15 H15 0.93 .
